data_4313782
loop_
_publ_author_name
'Carolyn J. Shorrock'
'Howard Jong'
'Raymond J. Batchelor'
'Daniel B. Leznoff'

_publ_contact_author
;
 D. B. Leznoff
 Dept. of Chemistry, Simon Fraser University
 8888 University Way
 Burnaby, B.C.
 Canada
 V5A 1S6
;
_publ_contact_author_email dleznoff@sfu.ca
_publ_contact_author_fax 604-291-3765
_publ_contact_author_phone 604-291-4887
_publ_section_title
;
 [Au(CN)4]- as a Supramolecular Building Block for Heterobimetallic
 Coordination Polymers
;
_journal_name_full 'Inorganic Chemistry'
_journal_page_first 3917
_journal_page_last 3924
_journal_paper_doi 10.1021/ic0341441
_journal_volume 42
_journal_year 2003
_chemical_formula_moiety ' Au2 Cu C16 N12 H24  '
_chemical_formula_structural '[Cu(NC2H6CH2CH2NH2)2][Au(CN)4]2 '
_chemical_formula_sum 'C16 H24 Au2 Cu N12'
_chemical_formula_weight 841.95
_chemical_name_systematic ?
_space_group_IT_number 62
_symmetry_cell_setting orthorhombic
_symmetry_space_group_name_Hall '-P 2c 2n'
_symmetry_space_group_name_H-M 'P n a m'
_cell_angle_alpha 90.0
_cell_angle_beta 90.0
_cell_angle_gamma 90.0
_cell_formula_units_Z 4
_cell_length_a 8.9325(12)
_cell_length_b 15.7920(21)
_cell_length_c 18.362(4)
_cell_measurement_reflns_used 24
_cell_measurement_temperature 293
_cell_measurement_theta_max 18.50
_cell_measurement_theta_min 15.00
_cell_volume 2590.2(7)
_computing_cell_refinement 'NRCVAX DATRD2'
_computing_data_collection 'NRC DIFRAC'
_computing_data_reduction 'NRCVAX DATRD2'
_computing_molecular_graphics
; 
 CAMERON (Watkin et al 1996) 
 ORTEP 3 (Farrugia 1997)
;
_computing_publication_material
; 
 CRYSTALS (Watkin et al 2001) 
;
_computing_structure_refinement
; 
 CRYSTALS (Watkin et al 2001) 
;
_computing_structure_solution 'SIR 92 (Altomare et al, 1994)'
_diffrn_ambient_temperature 293
_diffrn_measurement_device 'Nonius CAD-4    '
_diffrn_measurement_method 'Theta/2theta scan b/P/b '
_diffrn_radiation_monochromator graphite
_diffrn_radiation_source 'xray tube'
_diffrn_radiation_type 'Molybdenum K\a'
_diffrn_radiation_wavelength 0.71073
_diffrn_reflns_av_R_equivalents 0.041
_diffrn_reflns_limit_h_max 11
_diffrn_reflns_limit_h_min 0
_diffrn_reflns_limit_k_max 19
_diffrn_reflns_limit_k_min 0
_diffrn_reflns_limit_l_max 22
_diffrn_reflns_limit_l_min 0
_diffrn_reflns_number 2739
_diffrn_reflns_theta_max 26.00
_diffrn_reflns_theta_min 2.00
_diffrn_standards_decay_% -15.0
_diffrn_standards_interval_count 300
_diffrn_standards_number 2
_exptl_absorpt_coefficient_mu 12.1
_exptl_absorpt_correction_T_max 0.1820
_exptl_absorpt_correction_T_min 0.0625
_exptl_absorpt_correction_type empirical
_exptl_crystal_colour ' purple '
_exptl_crystal_density_diffrn 2.159
_exptl_crystal_description ' block '
_exptl_crystal_F_000 1563.3
_exptl_crystal_size_max 0.36
_exptl_crystal_size_mid 0.32
_exptl_crystal_size_min 0.27
_refine_diff_density_max 1.5(2)
_refine_diff_density_min -1.6(2)
_refine_ls_extinction_coef 250(12)
_refine_ls_extinction_method 'Larson 1970 Crystallographic Computing eq 22'
_refine_ls_goodness_of_fit_obs 1.08
_refine_ls_hydrogen_treatment constr
_refine_ls_matrix_type full
_refine_ls_number_parameters 155
_refine_ls_number_reflns 1829
_refine_ls_R_factor_obs 0.035
_refine_ls_shift/esd_max 0.001
_refine_ls_shift/esd_mean 0.0001
_refine_ls_structure_factor_coef F
_refine_ls_weighting_details
;
w = 1/(\s^2^(F)+0.001F^2^)
;
_refine_ls_weighting_scheme calc
_refine_ls_wR_factor_obs 0.044
_reflns_number_observed 1829
_reflns_number_total 2645
_reflns_observed_criterion 'Inet > 2.5\s(Inet)'
_cod_data_source_file ic0341441si20030211_011857_5.cif
_cod_data_source_block Cudmeda2AuCN4
_cod_original_cell_volume 2590.1
_cod_original_formula_sum ' Au2 Cu C16 N12 H24  '
_cod_database_code 4313782

loop_
_symmetry_equiv_pos_as_xyz
x,y,z
-x,-y,-z
1/2-x,1/2+y,1/2+z
1/2+x,1/2-y,1/2-z
1/2+x,1/2-y,z
1/2-x,1/2+y,-z
-x,-y,1/2+z
x,y,1/2-z

loop_
_atom_site_aniso_label
_atom_site_aniso_U_11
_atom_site_aniso_U_22
_atom_site_aniso_U_33
_atom_site_aniso_U_12
_atom_site_aniso_U_13
_atom_site_aniso_U_23
_atom_site_aniso_type_symbol
Au1 0.0360(3) 0.0296(3) 0.0415(3) -0.00148(19) 0.00000 0.00000 Au
Au2 0.0602(4) 0.0236(3) 0.0567(4) 0.00622(23) 0.00000 0.00000 Au
Cu1 0.0506(9) 0.0337(8) 0.0481(9) 0.0061(7) -0.0153(8) -0.0103(7) Cu
N1 0.057(4) 0.043(4) 0.051(5) -0.004(4) -0.009(4) -0.009(4) N
N2 0.056(4) 0.037(4) 0.045(4) 0.012(4) -0.002(4) -0.004(4) N
N11 0.069(6) 0.086(8) 0.051(6) -0.001(5) 0.013(5) 0.012(5) N
N12 0.064(8) 0.067(9) 0.071(9) 0.016(7) 0.00000 0.00000 N
N13 0.066(8) 0.050(8) 0.062(8) 0.012(6) 0.00000 0.00000 N
N21 0.069(6) 0.052(5) 0.082(7) 0.008(4) 0.033(6) -0.010(5) N
N22 0.140(12) 0.078(9) 0.108(10) 0.033(8) 0.003(9) 0.024(8) N
C1 0.111(11) 0.070(10) 0.100(12) -0.031(8) 0.005(9) -0.001(8) C
C2 0.078(8) 0.060(7) 0.100(10) -0.013(6) -0.004(8) -0.050(7) C
C3 0.073(7) 0.073(8) 0.064(7) 0.004(6) -0.028(6) -0.020(6) C
C4 0.061(6) 0.086(9) 0.070(8) 0.018(6) -0.025(6) -0.031(7) C
C11 0.042(5) 0.047(6) 0.049(6) -0.005(4) 0.004(5) 0.004(5) C
C12 0.048(8) 0.048(8) 0.062(9) 0.005(7) 0.00000 0.00000 C
C13 0.051(7) 0.032(7) 0.042(7) -0.003(6) 0.00000 0.00000 C
C21 0.061(6) 0.028(5) 0.078(7) -0.002(4) 0.006(6) 0.000(5) C
C22 0.092(8) 0.036(6) 0.088(9) 0.020(6) 0.019(8) 0.023(6) C

loop_
_atom_site_label
_atom_site_fract_x
_atom_site_fract_y
_atom_site_fract_z
_atom_site_U_iso_or_equiv
_atom_site_thermal_displace_type
_atom_site_calc_flag
_atom_site_refinement_flags
_atom_site_type_symbol
Au1 0.10597(5) 0.37771(3) 0.75000 0.0357(3) Uani ? S Au
Au2 0.22587(6) 0.65658(3) 0.75000 0.0468(3) Uani ? S Au
Cu1 0.00000 1.00000 0.50000 0.0441(8) Uani ? S Cu
N1 0.1095(8) 1.0930(5) 0.5620(5) 0.050(4) Uani ? . N
N2 0.1653(9) 0.9252(5) 0.5328(4) 0.046(4) Uani ? . N
N11 0.1007(10) 0.3766(7) 0.5806(5) 0.069(6) Uani ? . N
N12 0.3259(15) 0.2228(10) 0.75000 0.068(8) Uani ? S N
N13 -0.0768(14) 0.5451(9) 0.75000 0.060(8) Uani ? S N
N21 0.3587(10) 0.5427(6) 0.6263(6) 0.068(6) Uani ? . N
N22 0.0935(16) 0.7696(9) 0.6303(7) 0.109(9) Uani ? . N
C1 0.1976(17) 1.1522(9) 0.5166(8) 0.094(11) Uani ? . C
C2 0.0071(14) 1.1465(7) 0.6038(8) 0.079(8) Uani ? . C
C3 0.2053(13) 1.0435(8) 0.6134(7) 0.070(7) Uani ? . C
C4 0.2775(12) 0.9732(8) 0.5764(7) 0.072(7) Uani ? . C
C11 0.1042(10) 0.3790(6) 0.6411(6) 0.046(5) Uani ? . C
C12 0.2408(15) 0.2765(10) 0.75000 0.053(8) Uani ? S C
C13 -0.0159(14) 0.4841(8) 0.75000 0.042(7) Uani ? S C
C21 0.3109(12) 0.5820(6) 0.6718(6) 0.056(6) Uani ? . C
C22 0.1398(14) 0.7304(7) 0.6752(7) 0.072(7) Uani ? . C
H1 0.1259 0.8820 0.5614 0.057(22) Uiso ? . H
H2 0.2122 0.9019 0.4922 0.057(22) Uiso ? . H
H11 0.2668 1.1211 0.4878 0.15(3) Uiso ? . H
H12 0.2505 1.1903 0.5472 0.15(3) Uiso ? . H
H13 0.1323 1.1832 0.4856 0.15(3) Uiso ? . H
H21 -0.0534 1.1119 0.6342 0.14(3) Uiso ? . H
H22 0.0632 1.1847 0.6330 0.14(3) Uiso ? . H
H23 -0.0550 1.1776 0.5714 0.14(3) Uiso ? . H
H31 0.2799 1.0797 0.6332 0.11(3) Uiso ? . H
H32 0.1445 1.0220 0.6516 0.11(3) Uiso ? . H
H41 0.3529 0.9945 0.5449 0.11(3) Uiso ? . H
H42 0.3215 0.9366 0.6114 0.11(3) Uiso ? . H

loop_
_atom_type_symbol
_atom_type_description
_atom_type_scat_dispersion_real
_atom_type_scat_dispersion_imag
_atom_type_scat_source
Au ? -2.688 8.798 'International Tables Vol. IV Table 2.2B'
Cu ? 0.263 1.266 'International Tables Vol. IV Table 2.2B'
C ? 0.002 0.002 'International Tables Vol. IV Table 2.2B'
N ? 0.004 0.003 'International Tables Vol. IV Table 2.2B'
H ? 0.000 0.000 'International Tables Vol. IV Table 2.2B'

loop_
_geom_angle_atom_site_label_1
_geom_angle_atom_site_label_2
_geom_angle_atom_site_label_3
_geom_angle
_geom_angle_site_symmetry_1
_geom_angle_site_symmetry_2
_geom_angle_site_symmetry_3
_geom_angle_publ_flag
C11 Au1 C11 178.5(4) ? ? 8_556 ?
C11 Au1 C12 90.7(3) ? ? ? ?
C11 Au1 C13 89.3(3) ? ? ? ?
C11 Au1 C12 90.7(3) 8_556 ? ? ?
C11 Au1 C13 89.3(3) 8_556 ? ? ?
C12 Au1 C13 175.9(5) ? ? ? ?
C21 Au2 C21 91.4(4) ? ? 8_556 ?
C21 Au2 C22 89.8(5) ? ? ? ?
C21 Au2 C22 178.7(5) ? ? 8_556 ?
C21 Au2 C22 178.7(5) 8_556 ? ? ?
C21 Au2 C22 89.8(5) 8_556 ? 8_556 ?
C22 Au2 C22 89.0(5) ? ? 8_556 ?
N1 Cu1 N1 180.0 ? ? 2_576 ?
N1 Cu1 N2 84.6(3) ? ? ? ?
N1 Cu1 N2 95.4(3) ? ? 2_576 ?
N1 Cu1 N2 95.4(3) 2_576 ? ? ?
N1 Cu1 N2 84.6(3) 2_576 ? 2_576 ?
N2 Cu1 N2 180.0 ? ? 2_576 ?
Cu1 N1 C1 112.6(7) ? ? ? ?
Cu1 N1 C2 113.4(6) ? ? ? ?
Cu1 N1 C3 104.1(7) ? ? ? ?
C1 N1 C2 105.3(9) ? ? ? ?
C1 N1 C3 112.5(9) ? ? ? ?
C2 N1 C3 109.2(9) ? ? ? ?
Cu1 N2 C4 111.1(6) ? ? ? ?
Cu1 N2 H1 109.0 ? ? ? ?
Cu1 N2 H2 109.1 ? ? ? ?
C4 N2 H1 108.9 ? ? ? ?
C4 N2 H2 109.2 ? ? ? ?
H1 N2 H2 109.5 ? ? ? ?
N1 C1 H11 109.4 ? ? ? ?
N1 C1 H12 109.4 ? ? ? ?
N1 C1 H13 109.7 ? ? ? ?
H11 C1 H12 109.5 ? ? ? ?
H11 C1 H13 109.5 ? ? ? ?
H12 C1 H13 109.5 ? ? ? ?
N1 C2 H21 109.4 ? ? ? ?
N1 C2 H22 109.4 ? ? ? ?
N1 C2 H23 109.5 ? ? ? ?
H21 C2 H22 109.5 ? ? ? ?
H21 C2 H23 109.5 ? ? ? ?
H22 C2 H23 109.5 ? ? ? ?
N1 C3 C4 111.0(10) ? ? ? ?
N1 C3 H31 109.2 ? ? ? ?
N1 C3 H32 109.0 ? ? ? ?
C4 C3 H31 109.1 ? ? ? ?
C4 C3 H32 109.0 ? ? ? ?
H31 C3 H32 109.5 ? ? ? ?
N2 C4 C3 110.0(9) ? ? ? ?
N2 C4 H41 109.2 ? ? ? ?
N2 C4 H42 109.4 ? ? ? ?
C3 C4 H41 109.3 ? ? ? ?
C3 C4 H42 109.4 ? ? ? ?
H41 C4 H42 109.5 ? ? ? ?
Au1 C11 N11 177.2(9) ? ? ? ?
Au1 C12 N12 175.1(14) ? ? ? ?
Au1 C13 N13 176.5(12) ? ? ? ?
Au2 C21 N21 177.5(10) ? ? ? ?
Au2 C22 N22 176.6(12) ? ? ? ?

loop_
_geom_bond_atom_site_label_1
_geom_bond_atom_site_label_2
_geom_bond_distance
_geom_bond_site_symmetry_1
_geom_bond_site_symmetry_2
_geom_bond_publ_flag
Au1 C11 1.999(10) ? ? ?
Au1 C12 2.001(15) ? ? ?
Au1 C13 2.002(13) ? ? ?
Au2 C21 2.007(11) ? ? ?
Au2 C22 1.958(12) ? ? ?
Cu1 N1 2.100(8) ? ? ?
Cu1 N2 1.985(8) ? ? ?
N1 C1 1.479(17) ? ? ?
N1 C2 1.463(15) ? ? ?
N1 C3 1.495(15) ? ? ?
N2 C4 1.491(14) ? ? ?
N2 H1 0.93 ? ? ?
N2 H2 0.93 ? ? ?
N11 C11 1.112(14) ? ? ?
N12 C12 1.139(21) ? ? ?
N13 C13 1.107(18) ? ? ?
N21 C21 1.126(15) ? ? ?
N22 C22 1.111(18) ? ? ?
C1 H11 0.95 ? ? ?
C1 H12 0.95 ? ? ?
C1 H13 0.95 ? ? ?
C2 H21 0.95 ? ? ?
C2 H22 0.95 ? ? ?
C2 H23 0.95 ? ? ?
C3 C4 1.453(18) ? ? ?
C3 H31 0.95 ? ? ?
C3 H32 0.95 ? ? ?
C4 H41 0.95 ? ? ?
C4 H42 0.95 ? ? ?

loop_
_geom_contact_atom_site_label_1
_geom_contact_atom_site_label_2
_geom_contact_distance
_geom_contact_site_symmetry_1
_geom_contact_site_symmetry_2
_geom_contact_publ_flag
N21 Cu1 2.724(10) ? 5_565 ?
Au1 N12 2.963(13) ? 5_455 ?
? ? ? ? ? ?

loop_
_geom_hbond_atom_site_label_D
_geom_hbond_site_symmetry_D
_geom_hbond_atom_site_label_H
_geom_hbond_site_symmetry_H
_geom_hbond_atom_site_label_A
_geom_hbond_site_symmetry_A
_geom_hbond_distance_DH
_geom_hbond_distance_HA
_geom_hbond_distance_DA
_geom_hbond_angle_DHA
_geom_hbond_publ_flag
N2 . H1 . N22 . 0.93 2.20 3.108(16) 165 ?
N2 . H2 . N11 6_556 0.93 2.18 3.048(12) 155 ?

loop_
_geom_torsion_atom_site_label_1
_geom_torsion_atom_site_label_2
_geom_torsion_atom_site_label_3
_geom_torsion_atom_site_label_4
_geom_torsion
_geom_torsion_site_symmetry_1
_geom_torsion_site_symmetry_2
_geom_torsion_site_symmetry_3
_geom_torsion_site_symmetry_4
_geom_torsion_publ_flag
N2 CU1 N1 C1 101.8(8) . . . . .
N2 CU1 N1 C2 -138.8(8) . . . . .
N2 CU1 N1 C3 -20.3(5) . . . . .
N1 CU1 N2 C4 -3.9(5) . . . . .
CU1 N1 C3 C4 42.4(6) . . . . .
C1 N1 C3 C4 -79.8(11) . . . . .
C2 N1 C3 C4 163.8(14) . . . . .
CU1 N2 C4 C3 29.0(6) . . . . .
N1 C3 C4 N2 -48.6(7) . . . . .
? ? ? ? ? ? ? ? ? ?
